data_4070144
loop_
_publ_author_name
'Caputo, Christine A.'
'Brazeau, Allison L.'
'Hynes, Zachery'
'Price, Jacquelyn T.'
'Tuononen, Heikki M.'
'Jones, Nathan D.'

_publ_section_title
;
 A Cation-Captured Palladium(0) Anion: Synthesis, Structure, and Bonding
 of [PdBr(PPh3)2]&#x2212;Ligated by an N-Heterocyclic Phosphenium Cation
;
_journal_issue 17
_journal_name_full Organometallics
_journal_page_first 5261
_journal_paper_doi 10.1021/om9006278
_journal_volume 28
_journal_year 2009
_chemical_formula_moiety 'C56 H54 Br N2 P3 Pd, 0.35(C8 H16 O2)'
_chemical_formula_sum 'C58.8 H59.6 Br N2 O0.7 P3 Pd'
_chemical_formula_weight 1084.70
_chemical_name_systematic
; 
 ? 
;
_space_group_IT_number 15
_symmetry_cell_setting monoclinic
_symmetry_space_group_name_Hall '-C 2yc'
_symmetry_space_group_name_H-M 'C 1 2/c 1'
_atom_sites_solution_hydrogens geom
_atom_sites_solution_primary direct
_atom_sites_solution_secondary difmap
_audit_creation_method SHELXL-97
_cell_angle_alpha 90.00
_cell_angle_beta 129.64(3)
_cell_angle_gamma 90.00
_cell_formula_units_Z 8
_cell_length_a 34.230(7)
_cell_length_b 17.143(3)
_cell_length_c 24.015(5)
_cell_measurement_reflns_used 13703
_cell_measurement_temperature 150(2)
_cell_measurement_theta_max 25.03
_cell_measurement_theta_min 2.04
_cell_volume 10852(6)
_computing_cell_refinement 'Bruker SMART (Bruker, 1997)'
_computing_data_collection 'Bruker SMART (Bruker, 1997)'
_computing_data_reduction 'Bruker SMART (Bruker, 1997)'
_computing_molecular_graphics 'Bruker SHELXTL (Bruker, 1997)'
_computing_publication_material 'Bruker SHELXTL (Bruker, 1997)'
_computing_structure_refinement 'SHELXL-97 (Sheldrick, 1997)'
_computing_structure_solution 'SHELXS-97 (Sheldrick, 1990)'
_diffrn_ambient_temperature 150(2)
_diffrn_measured_fraction_theta_full .997
_diffrn_measured_fraction_theta_max .997
_diffrn_measurement_device_type 'Bruker PLATFORM diffractometer/SMART 1000 CCD area detector'
_diffrn_measurement_method '\w scans'
_diffrn_radiation_monochromator graphite
_diffrn_radiation_source 'fine-focus sealed tube'
_diffrn_radiation_type MoK\a
_diffrn_radiation_wavelength 0.71073
_diffrn_reflns_av_R_equivalents 0.0736
_diffrn_reflns_av_sigmaI/netI 0.1039
_diffrn_reflns_limit_h_max 40
_diffrn_reflns_limit_h_min -40
_diffrn_reflns_limit_k_max 20
_diffrn_reflns_limit_k_min -20
_diffrn_reflns_limit_l_max 28
_diffrn_reflns_limit_l_min -28
_diffrn_reflns_number 18051
_diffrn_reflns_theta_full 25.07
_diffrn_reflns_theta_max 25.07
_diffrn_reflns_theta_min 2.08
_exptl_absorpt_coefficient_mu 1.206
_exptl_absorpt_correction_T_max 0.9567
_exptl_absorpt_correction_T_min 0.8398
_exptl_absorpt_correction_type multi-scan
_exptl_absorpt_process_details 'SADABS (Sheldrick, 1996)'
_exptl_crystal_colour orange
_exptl_crystal_density_diffrn 1.328
_exptl_crystal_density_method 'not measured'
_exptl_crystal_description plate
_exptl_crystal_F_000 4464
_exptl_crystal_size_max 0.15
_exptl_crystal_size_mid 0.06
_exptl_crystal_size_min 0.04
_refine_diff_density_max .841
_refine_diff_density_min -.879
_refine_diff_density_rms .102
_refine_ls_extinction_coef 0.00051(8)
_refine_ls_extinction_expression Fc^*^=kFc[1+0.001xFc^2^\l^3^/sin(2\q)]^-1/4^
_refine_ls_extinction_method SHELXL
_refine_ls_goodness_of_fit_ref 1.022
_refine_ls_hydrogen_treatment constr
_refine_ls_matrix_type full
_refine_ls_number_parameters 496
_refine_ls_number_reflns 9606
_refine_ls_number_restraints 20
_refine_ls_restrained_S_all 1.023
_refine_ls_R_factor_all 0.1380
_refine_ls_R_factor_gt 0.0645
_refine_ls_shift/su_max 0.080
_refine_ls_shift/su_mean 0.003
_refine_ls_structure_factor_coef Fsqd
_refine_ls_weighting_details 'calc w=1/[\s^2^(Fo^2^)+(0.1036P)^2^+0.0000P] where P=(Fo^2^+2Fc^2^)/3'
_refine_ls_weighting_scheme calc
_refine_ls_wR_factor_gt 0.1634
_refine_ls_wR_factor_ref 0.2020
_reflns_number_gt 5169
_reflns_number_total 9606
_reflns_threshold_expression >2sigma(I)
_cod_data_source_file om9006278_si_003.cif
_cod_data_source_block 4.THF
_cod_original_cell_volume 10853(4)
_cod_original_sg_symbol_H-M C2/c
_cod_original_formula_sum 'C58.80 H59.60 Br N2 O.70 P3 Pd'
_cod_database_code 4070144

loop_
_symmetry_equiv_pos_as_xyz
'x, y, z'
'-x, y, -z+1/2'
'x+1/2, y+1/2, z'
'-x+1/2, y+1/2, -z+1/2'
'-x, -y, -z'
'x, -y, z-1/2'
'-x+1/2, -y+1/2, -z'
'x+1/2, -y+1/2, z-1/2'

loop_
_atom_site_label
_atom_site_type_symbol
_atom_site_fract_x
_atom_site_fract_y
_atom_site_fract_z
_atom_site_U_iso_or_equiv
_atom_site_adp_type
_atom_site_occupancy
_atom_site_symmetry_multiplicity
_atom_site_calc_flag
_atom_site_refinement_flags
_atom_site_disorder_assembly
_atom_site_disorder_group
Pd1 Pd 0.202053(18) 0.50126(3) 0.31940(3) 0.0449(2) Uani 1 1 d . . .
N1 N 0.26195(19) 0.6188(3) 0.2732(3) 0.0523(14) Uani 1 1 d . . .
C1 C 0.2530(3) 0.6877(4) 0.2360(4) 0.063(2) Uani 1 1 d . . .
H1A H 0.2756 0.7090 0.2298 0.075 Uiso 1 1 calc R . .
Br1 Br 0.26670(3) 0.37974(4) 0.36066(5) 0.0710(3) Uani 1 1 d . . .
N2 N 0.1848(2) 0.6743(3) 0.2277(3) 0.0507(14) Uani 1 1 d . . .
C2 C 0.2099(3) 0.7196(4) 0.2107(4) 0.063(2) Uani 1 1 d . . .
H2A H 0.1973 0.7671 0.1843 0.076 Uiso 1 1 calc R . .
P3 P 0.22443(7) 0.52085(9) 0.43575(10) 0.0461(5) Uani 1 1 d . . .
P4 P 0.21563(7) 0.59384(10) 0.27536(10) 0.0501(5) Uani 1 1 d . . .
P5 P 0.12668(7) 0.42355(9) 0.23659(10) 0.0509(5) Uani 1 1 d . . .
C11 C 0.30860(14) 0.5762(2) 0.3072(3) 0.0525(18) Uani 1 1 d G . .
C12 C 0.30939(15) 0.5120(3) 0.2726(2) 0.063(2) Uani 1 1 d G . .
C13 C 0.3546(2) 0.4727(2) 0.3040(3) 0.072(2) Uani 1 1 d G . .
H13A H 0.3552 0.4287 0.2804 0.087 Uiso 1 1 calc R . .
C14 C 0.39911(15) 0.4976(3) 0.3699(3) 0.080(3) Uani 1 1 d G . .
C15 C 0.39831(15) 0.5619(3) 0.4045(2) 0.077(2) Uani 1 1 d G . .
H15A H 0.4287 0.5789 0.4496 0.093 Uiso 1 1 calc R . .
C16 C 0.35306(18) 0.6012(2) 0.3731(3) 0.0599(19) Uani 1 1 d G . .
C17 C 0.2617(3) 0.4864(5) 0.1995(5) 0.091(3) Uani 1 1 d . . .
H17A H 0.2691 0.4403 0.1835 0.136 Uiso 1 1 calc R . .
H17B H 0.2497 0.5287 0.1645 0.136 Uiso 1 1 calc R . .
H17C H 0.2355 0.4736 0.2031 0.136 Uiso 1 1 calc R . .
C18 C 0.4485(4) 0.4557(6) 0.4030(6) 0.131(4) Uani 1 1 d . . .
H18A H 0.4734 0.4929 0.4110 0.197 Uiso 1 1 calc R . .
H18B H 0.4426 0.4144 0.3701 0.197 Uiso 1 1 calc R . .
H18C H 0.4614 0.4325 0.4493 0.197 Uiso 1 1 calc R . .
C19 C 0.3530(3) 0.6729(4) 0.4100(4) 0.078(2) Uani 1 1 d . . .
H19A H 0.3873 0.6818 0.4556 0.117 Uiso 1 1 calc R . .
H19B H 0.3295 0.6649 0.4198 0.117 Uiso 1 1 calc R . .
H19C H 0.3422 0.7183 0.3784 0.117 Uiso 1 1 calc R . .
C21 C 0.13725(14) 0.7014(2) 0.2052(2) 0.0480(17) Uani 1 1 d G . .
C22 C 0.09267(19) 0.6848(2) 0.1361(2) 0.0601(19) Uani 1 1 d G . .
C23 C 0.04670(14) 0.7141(3) 0.1134(2) 0.072(2) Uani 1 1 d G . .
H23A H 0.0162 0.7028 0.0662 0.086 Uiso 1 1 calc R . .
C24 C 0.04531(14) 0.7600(3) 0.1599(3) 0.068(2) Uani 1 1 d G . .
C25 C 0.0899(2) 0.7766(2) 0.2289(3) 0.065(2) Uani 1 1 d G . .
H25A H 0.0889 0.8080 0.2607 0.078 Uiso 1 1 calc R . .
C26 C 0.13586(15) 0.7473(2) 0.25161(19) 0.0523(17) Uani 1 1 d G . .
C27 C -0.0052(3) 0.7914(5) 0.1342(6) 0.102(3) Uani 1 1 d . . .
H27A H -0.0322 0.7741 0.0844 0.154 Uiso 1 1 calc R . .
H27B H -0.0040 0.8486 0.1358 0.154 Uiso 1 1 calc R . .
H27C H -0.0119 0.7719 0.1656 0.154 Uiso 1 1 calc R . .
C28 C 0.0939(3) 0.6355(5) 0.0846(5) 0.093(3) Uani 1 1 d . . .
H28A H 0.0594 0.6297 0.0387 0.139 Uiso 1 1 calc R . .
H28B H 0.1078 0.5839 0.1060 0.139 Uiso 1 1 calc R . .
H28C H 0.1152 0.6610 0.0761 0.139 Uiso 1 1 calc R . .
C29 C 0.1846(3) 0.7681(4) 0.3270(4) 0.071(2) Uani 1 1 d . . .
H29A H 0.1764 0.8003 0.3520 0.106 Uiso 1 1 calc R . .
H29B H 0.2072 0.7973 0.3227 0.106 Uiso 1 1 calc R . .
H29C H 0.2015 0.7202 0.3547 0.106 Uiso 1 1 calc R . .
C31 C 0.1132(2) 0.4108(3) 0.1497(2) 0.0572(18) Uani 1 1 d G . .
C32 C 0.15366(15) 0.3893(3) 0.1527(2) 0.063(2) Uani 1 1 d G . .
H32A H 0.1859 0.3786 0.1980 0.076 Uiso 1 1 calc R . .
C33 C 0.14699(19) 0.3833(3) 0.0893(3) 0.070(2) Uani 1 1 d G . .
H33A H 0.1746 0.3686 0.0914 0.084 Uiso 1 1 calc R . .
C34 C 0.0999(2) 0.3988(3) 0.0230(2) 0.081(2) Uani 1 1 d G . .
H34A H 0.0953 0.3947 -0.0202 0.097 Uiso 1 1 calc R . .
C35 C 0.05941(17) 0.4204(3) 0.0200(2) 0.084(3) Uani 1 1 d G . .
H35A H 0.0272 0.4310 -0.0253 0.100 Uiso 1 1 calc R . .
C36 C 0.06608(16) 0.4264(3) 0.0833(3) 0.076(2) Uani 1 1 d G . .
H36A H 0.0384 0.4411 0.0813 0.091 Uiso 1 1 calc R . .
C41 C 0.12876(18) 0.3227(2) 0.2646(3) 0.0580(19) Uani 1 1 d G . .
C42 C 0.12258(19) 0.2577(3) 0.2251(2) 0.071(2) Uani 1 1 d G . .
H42A H 0.1173 0.2640 0.1814 0.085 Uiso 1 1 calc R . .
C43 C 0.1242(2) 0.1833(2) 0.2495(3) 0.082(3) Uani 1 1 d G . .
H43A H 0.1199 0.1388 0.2225 0.098 Uiso 1 1 calc R . .
C44 C 0.1320(2) 0.1740(2) 0.3135(3) 0.094(3) Uani 1 1 d G . .
H44A H 0.1330 0.1232 0.3302 0.112 Uiso 1 1 calc R . .
C45 C 0.1381(2) 0.2391(3) 0.3529(2) 0.105(3) Uani 1 1 d G . .
H45A H 0.1435 0.2327 0.3966 0.125 Uiso 1 1 calc R . .
C46 C 0.1365(2) 0.3134(3) 0.3285(3) 0.085(3) Uani 1 1 d G . .
H46A H 0.1408 0.3579 0.3555 0.102 Uiso 1 1 calc R . .
C51 C 0.06461(14) 0.4554(3) 0.2063(3) 0.0544(18) Uani 1 1 d G . .
C52 C 0.05504(17) 0.5350(2) 0.2012(3) 0.0579(18) Uani 1 1 d G . .
H52A H 0.0805 0.5714 0.2141 0.069 Uiso 1 1 calc R . .
C53 C 0.0082(2) 0.5613(2) 0.1772(3) 0.070(2) Uani 1 1 d G . .
H53A H 0.0016 0.6157 0.1737 0.084 Uiso 1 1 calc R . .
C54 C -0.02915(15) 0.5081(3) 0.1584(3) 0.079(2) Uani 1 1 d G . .
H54A H -0.0612 0.5261 0.1420 0.094 Uiso 1 1 calc R . .
C55 C -0.01959(16) 0.4285(3) 0.1635(3) 0.082(3) Uani 1 1 d G . .
H55A H -0.0451 0.3921 0.1507 0.098 Uiso 1 1 calc R . .
C56 C 0.02729(19) 0.4022(2) 0.1875(3) 0.070(2) Uani 1 1 d G . .
H56A H 0.0338 0.3478 0.1910 0.084 Uiso 1 1 calc R . .
C61 C 0.21049(18) 0.4476(2) 0.4769(3) 0.0503(17) Uani 1 1 d G . .
C62 C 0.23848(17) 0.3788(3) 0.5019(3) 0.067(2) Uani 1 1 d G . .
H62A H 0.2641 0.3711 0.4979 0.080 Uiso 1 1 calc R . .
C63 C 0.22898(19) 0.3214(2) 0.5328(3) 0.073(2) Uani 1 1 d G . .
H63A H 0.2481 0.2744 0.5499 0.088 Uiso 1 1 calc R . .
C64 C 0.1915(2) 0.3326(3) 0.5386(3) 0.077(2) Uani 1 1 d G . .
H64A H 0.1850 0.2934 0.5597 0.092 Uiso 1 1 calc R . .
C65 C 0.16351(18) 0.4014(3) 0.5136(3) 0.084(3) Uani 1 1 d G . .
H65A H 0.1379 0.4090 0.5176 0.100 Uiso 1 1 calc R . .
C66 C 0.17301(17) 0.4588(2) 0.4827(3) 0.065(2) Uani 1 1 d G . .
H66A H 0.1539 0.5058 0.4656 0.078 Uiso 1 1 calc R . .
C71 C 0.29275(13) 0.5345(3) 0.5118(2) 0.0529(17) Uani 1 1 d G . .
C72 C 0.31191(19) 0.5348(3) 0.5831(3) 0.063(2) Uani 1 1 d G . .
H72A H 0.2895 0.5299 0.5936 0.075 Uiso 1 1 calc R . .
C73 C 0.3638(2) 0.5422(3) 0.6391(2) 0.071(2) Uani 1 1 d G . .
H73A H 0.3769 0.5424 0.6879 0.085 Uiso 1 1 calc R . .
C74 C 0.39653(14) 0.5493(3) 0.6238(3) 0.079(3) Uani 1 1 d G . .
H74A H 0.4320 0.5544 0.6621 0.095 Uiso 1 1 calc R . .
C75 C 0.37738(18) 0.5491(3) 0.5525(3) 0.076(2) Uani 1 1 d G . .
H75A H 0.3998 0.5539 0.5420 0.092 Uiso 1 1 calc R . .
C76 C 0.32549(19) 0.5417(3) 0.4965(2) 0.062(2) Uani 1 1 d G . .
H76A H 0.3124 0.5415 0.4477 0.074 Uiso 1 1 calc R . .
C81 C 0.19345(15) 0.6078(2) 0.4372(2) 0.0458(16) Uani 1 1 d G . .
C82 C 0.21768(13) 0.6617(3) 0.4933(2) 0.0568(19) Uani 1 1 d G . .
H82A H 0.2527 0.6560 0.5334 0.068 Uiso 1 1 calc R . .
C83 C 0.19061(18) 0.7240(2) 0.4908(2) 0.063(2) Uani 1 1 d G . .
H83A H 0.2072 0.7609 0.5291 0.076 Uiso 1 1 calc R . .
C84 C 0.13931(17) 0.7324(2) 0.4322(3) 0.070(2) Uani 1 1 d G . .
H84A H 0.1208 0.7750 0.4304 0.084 Uiso 1 1 calc R . .
C85 C 0.11508(12) 0.6785(3) 0.3761(2) 0.063(2) Uani 1 1 d G . .
H85A H 0.0800 0.6842 0.3360 0.075 Uiso 1 1 calc R . .
C86 C 0.14215(16) 0.6162(2) 0.3786(2) 0.0595(19) Uani 1 1 d G . .
H86A H 0.1256 0.5793 0.3403 0.071 Uiso 1 1 calc R . .
O1 O 0.4221(8) 0.3587(15) 0.5174(10) 0.184(10) Uiso 0.35 1 d PGU A 1
C5 C 0.4617(10) 0.4147(12) 0.5623(15) 0.126(10) Uiso 0.35 1 d PGU A 1
H5A H 0.4477 0.4683 0.5484 0.151 Uiso 0.35 1 calc PR A 1
H5B H 0.4881 0.4098 0.5573 0.151 Uiso 0.35 1 calc PR A 1
C4 C 0.4839(10) 0.3977(16) 0.6398(12) 0.217(16) Uiso 0.35 1 d PGU A 1
H4A H 0.4658 0.4268 0.6529 0.260 Uiso 0.35 1 calc PR A 1
H4B H 0.5205 0.4109 0.6745 0.260 Uiso 0.35 1 calc PR A 1
C3 C 0.4753(11) 0.3092(16) 0.6373(13) 0.157(12) Uiso 0.35 1 d PGU A 1
H3A H 0.5027 0.2793 0.6436 0.188 Uiso 0.35 1 calc PR A 1
H3B H 0.4730 0.2930 0.6747 0.188 Uiso 0.35 1 calc PR A 1
C6 C 0.4248(10) 0.2987(13) 0.5615(15) 0.170(13) Uiso 0.35 1 d PGU A 1
H6A H 0.4231 0.2465 0.5424 0.204 Uiso 0.35 1 calc PR A 1
H6B H 0.3964 0.3039 0.5623 0.204 Uiso 0.35 1 calc PR A 1
O1A O 0.4584(14) 0.3968(14) 0.6053(16) 0.254(13) Uiso 0.35 1 d PGU B 2
C3A C 0.4973(9) 0.3634(19) 0.6063(17) 0.201(14) Uiso 0.35 1 d PGU B 2
H3A1 H 0.5283 0.3538 0.6567 0.241 Uiso 0.35 1 calc PR B 2
H3A2 H 0.5058 0.3990 0.5830 0.241 Uiso 0.35 1 calc PR B 2
C4A C 0.4763(11) 0.2869(16) 0.5648(19) 0.165(14) Uiso 0.35 1 d PGU B 2
H4A1 H 0.4838 0.2429 0.5971 0.199 Uiso 0.35 1 calc PR B 2
H4A2 H 0.4900 0.2750 0.5399 0.199 Uiso 0.35 1 calc PR B 2
C5A C 0.4190(10) 0.3040(19) 0.5103(15) 0.230(16) Uiso 0.35 1 d PGU B 2
H5A1 H 0.4097 0.3316 0.4671 0.276 Uiso 0.35 1 calc PR B 2
H5A2 H 0.3988 0.2554 0.4949 0.276 Uiso 0.35 1 calc PR B 2
C6A C 0.4116(10) 0.3557(19) 0.5544(19) 0.155(12) Uiso 0.35 1 d PGU B 2
H6A1 H 0.3835 0.3929 0.5225 0.186 Uiso 0.35 1 calc PR B 2
H6A2 H 0.4035 0.3236 0.5801 0.186 Uiso 0.35 1 calc PR B 2

loop_
_atom_site_aniso_label
_atom_site_aniso_U_11
_atom_site_aniso_U_22
_atom_site_aniso_U_33
_atom_site_aniso_U_23
_atom_site_aniso_U_13
_atom_site_aniso_U_12
Pd1 0.0521(4) 0.0419(3) 0.0473(4) -0.0012(2) 0.0348(3) -0.0007(2)
N1 0.053(3) 0.056(3) 0.061(4) 0.009(3) 0.042(3) 0.004(3)
C1 0.062(5) 0.058(4) 0.082(6) 0.017(4) 0.053(5) 0.003(4)
Br1 0.0758(6) 0.0583(5) 0.0783(6) 0.0001(4) 0.0489(5) 0.0170(4)
N2 0.055(3) 0.050(3) 0.058(4) 0.006(3) 0.041(3) 0.003(3)
C2 0.070(5) 0.058(4) 0.080(6) 0.014(4) 0.056(5) 0.002(4)
P3 0.0533(11) 0.0456(9) 0.0456(11) -0.0027(8) 0.0344(10) -0.0006(8)
P4 0.0568(11) 0.0470(10) 0.0566(12) 0.0043(8) 0.0410(10) 0.0023(8)
P5 0.0540(11) 0.0491(10) 0.0501(12) -0.0044(8) 0.0335(10) -0.0039(8)
C11 0.063(5) 0.049(4) 0.061(5) 0.003(3) 0.047(4) 0.001(3)
C12 0.064(5) 0.065(5) 0.075(6) -0.001(4) 0.052(5) -0.003(4)
C13 0.081(6) 0.063(5) 0.087(7) -0.018(4) 0.061(6) 0.004(4)
C14 0.072(6) 0.069(5) 0.091(7) -0.003(5) 0.049(6) 0.016(4)
C15 0.069(6) 0.074(5) 0.083(6) -0.005(5) 0.046(5) 0.008(4)
C16 0.058(5) 0.058(4) 0.063(5) -0.001(4) 0.038(4) -0.002(4)
C17 0.075(6) 0.110(7) 0.091(7) -0.038(5) 0.055(6) -0.014(5)
C18 0.090(7) 0.128(9) 0.145(11) -0.025(8) 0.061(7) 0.025(7)
C19 0.078(5) 0.066(5) 0.085(6) -0.016(4) 0.050(5) -0.010(4)
C21 0.059(5) 0.047(4) 0.050(5) 0.002(3) 0.040(4) -0.002(3)
C22 0.065(5) 0.060(4) 0.056(5) 0.006(4) 0.038(4) 0.000(4)
C23 0.057(5) 0.068(5) 0.073(6) 0.011(4) 0.033(5) -0.003(4)
C24 0.059(5) 0.060(5) 0.092(7) 0.015(4) 0.051(5) 0.007(4)
C25 0.080(6) 0.055(4) 0.082(6) 0.008(4) 0.061(5) 0.009(4)
C26 0.059(4) 0.047(4) 0.057(5) 0.008(3) 0.040(4) 0.001(3)
C27 0.064(5) 0.096(6) 0.142(9) 0.021(6) 0.063(6) 0.010(5)
C28 0.093(6) 0.109(7) 0.065(6) -0.021(5) 0.045(5) 0.002(5)
C29 0.077(5) 0.071(5) 0.063(5) -0.003(4) 0.044(5) -0.006(4)
C31 0.068(5) 0.047(4) 0.060(5) -0.006(3) 0.043(4) -0.009(3)
C32 0.060(5) 0.075(5) 0.058(5) -0.004(4) 0.039(4) -0.006(4)
C33 0.071(5) 0.089(6) 0.066(6) -0.010(4) 0.051(5) -0.010(4)
C34 0.107(7) 0.082(6) 0.057(6) -0.017(4) 0.054(6) -0.023(5)
C35 0.074(6) 0.105(7) 0.056(6) -0.007(5) 0.035(5) 0.005(5)
C36 0.068(6) 0.097(6) 0.056(5) -0.010(4) 0.037(5) 0.004(4)
C41 0.047(4) 0.061(4) 0.064(5) -0.005(4) 0.035(4) -0.006(3)
C42 0.084(5) 0.059(5) 0.089(6) -0.013(4) 0.065(5) -0.007(4)
C43 0.101(7) 0.055(5) 0.112(8) -0.013(5) 0.078(6) -0.005(4)
C44 0.110(7) 0.057(5) 0.108(8) 0.008(5) 0.067(7) -0.008(5)
C45 0.130(8) 0.079(6) 0.072(7) 0.006(5) 0.049(6) -0.034(6)
C46 0.122(7) 0.068(5) 0.054(5) -0.003(4) 0.051(5) -0.020(5)
C51 0.057(4) 0.057(4) 0.053(5) 0.002(3) 0.037(4) 0.005(4)
C52 0.064(5) 0.067(5) 0.050(5) -0.001(4) 0.039(4) -0.004(4)
C53 0.062(5) 0.082(5) 0.057(5) 0.009(4) 0.033(4) 0.019(4)
C54 0.057(5) 0.107(7) 0.065(6) 0.003(5) 0.036(5) 0.016(5)
C55 0.066(6) 0.082(6) 0.095(7) -0.006(5) 0.050(5) -0.011(4)
C56 0.060(5) 0.064(5) 0.082(6) -0.006(4) 0.044(5) -0.003(4)
C61 0.057(4) 0.044(4) 0.052(4) -0.006(3) 0.036(4) -0.008(3)
C62 0.088(6) 0.046(4) 0.087(6) 0.003(4) 0.066(5) 0.000(4)
C63 0.088(6) 0.056(5) 0.077(6) 0.010(4) 0.053(5) 0.007(4)
C64 0.100(7) 0.069(5) 0.071(6) 0.007(4) 0.058(5) -0.011(5)
C65 0.100(6) 0.089(6) 0.102(7) 0.014(5) 0.083(6) 0.002(5)
C66 0.074(5) 0.068(5) 0.065(5) 0.012(4) 0.049(5) 0.004(4)
C71 0.061(5) 0.046(4) 0.057(5) -0.002(3) 0.040(4) 0.001(3)
C72 0.069(5) 0.062(4) 0.063(6) -0.004(4) 0.045(5) 0.002(4)
C73 0.072(6) 0.064(5) 0.051(5) -0.003(4) 0.027(5) -0.002(4)
C74 0.059(5) 0.064(5) 0.081(7) 0.003(4) 0.029(5) 0.003(4)
C75 0.059(5) 0.081(6) 0.076(6) 0.003(5) 0.036(5) -0.010(4)
C76 0.065(5) 0.060(5) 0.064(5) -0.006(4) 0.043(5) -0.005(4)
C81 0.052(4) 0.045(4) 0.044(4) 0.005(3) 0.033(4) 0.003(3)
C82 0.058(4) 0.060(4) 0.062(5) -0.010(4) 0.043(4) -0.004(4)
C83 0.068(5) 0.057(4) 0.064(5) -0.017(4) 0.042(5) -0.005(4)
C84 0.095(6) 0.045(4) 0.095(7) -0.008(4) 0.073(6) 0.002(4)
C85 0.057(4) 0.060(4) 0.078(6) 0.009(4) 0.046(4) 0.009(4)
C86 0.079(5) 0.047(4) 0.056(5) -0.006(3) 0.045(5) -0.001(4)

loop_
_atom_type_symbol
_atom_type_description
_atom_type_scat_dispersion_real
_atom_type_scat_dispersion_imag
_atom_type_scat_source
C C .0033 .0016 'International Tables Vol C Tables 4.2.6.8 and 6.1.1.4'
H H .0000 .0000 'International Tables Vol C Tables 4.2.6.8 and 6.1.1.4'
N N .0061 .0033 'International Tables Vol C Tables 4.2.6.8 and 6.1.1.4'
P P .1023 .0942 'International Tables Vol C Tables 4.2.6.8 and 6.1.1.4'
Br Br -.2901 2.4595 'International Tables Vol C Tables 4.2.6.8 and 6.1.1.4'
Pd Pd -.9988 1.0072 'International Tables Vol C Tables 4.2.6.8 and 6.1.1.4'
O O .0106 .0060 'International Tables Vol C Tables 4.2.6.8 and 6.1.1.4'

loop_
_geom_angle_atom_site_label_1
_geom_angle_atom_site_label_2
_geom_angle_atom_site_label_3
_geom_angle
P4 Pd1 P3 117.87(7)
P4 Pd1 P5 117.49(7)
P3 Pd1 P5 114.51(7)
P4 Pd1 Br1 111.64(6)
P3 Pd1 Br1 95.83(5)
P5 Pd1 Br1 94.07(5)
C1 N1 C11 120.2(5)
C1 N1 P4 114.2(4)
C11 N1 P4 125.6(4)
C2 C1 N1 112.1(6)
C2 C1 H1A 124.0
N1 C1 H1A 124.0
C2 N2 C21 118.3(5)
C2 N2 P4 114.8(4)
C21 N2 P4 126.9(4)
C1 C2 N2 110.8(6)
C1 C2 H2A 124.6
N2 C2 H2A 124.6
C61 P3 C81 101.1(2)
C61 P3 C71 98.9(2)
C81 P3 C71 105.0(2)
C61 P3 Pd1 121.97(17)
C81 P3 Pd1 112.02(16)
C71 P3 Pd1 115.50(18)
N2 P4 N1 88.1(3)
N2 P4 Pd1 135.8(2)
N1 P4 Pd1 136.1(2)
C51 P5 C41 100.9(2)
C51 P5 C31 101.3(2)
C41 P5 C31 103.1(2)
C51 P5 Pd1 121.34(17)
C41 P5 Pd1 116.44(18)
C31 P5 Pd1 111.24(17)
C12 C11 C16 120.0
C12 C11 N1 119.9(4)
C16 C11 N1 120.1(4)
C11 C12 C13 120.0
C11 C12 C17 120.4(4)
C13 C12 C17 119.5(4)
C14 C13 C12 120.0
C14 C13 H13A 120.0
C12 C13 H13A 120.0
C13 C14 C15 120.0
C13 C14 C18 119.7(5)
C15 C14 C18 120.3(5)
C16 C15 C14 120.0
C16 C15 H15A 120.0
C14 C15 H15A 120.0
C15 C16 C11 120.0
C15 C16 C19 119.5(4)
C11 C16 C19 120.5(4)
C12 C17 H17A 109.5
C12 C17 H17B 109.5
H17A C17 H17B 109.5
C12 C17 H17C 109.5
H17A C17 H17C 109.5
H17B C17 H17C 109.5
C14 C18 H18A 109.5
C14 C18 H18B 109.5
H18A C18 H18B 109.5
C14 C18 H18C 109.5
H18A C18 H18C 109.5
H18B C18 H18C 109.5
C16 C19 H19A 109.5
C16 C19 H19B 109.5
H19A C19 H19B 109.5
C16 C19 H19C 109.5
H19A C19 H19C 109.5
H19B C19 H19C 109.5
C22 C21 C26 120.0
C22 C21 N2 120.3(4)
C26 C21 N2 119.7(4)
C21 C22 C23 120.0
C21 C22 C28 120.4(5)
C23 C22 C28 119.6(5)
C24 C23 C22 120.0
C24 C23 H23A 120.0
C22 C23 H23A 120.0
C23 C24 C25 120.0
C23 C24 C27 119.2(6)
C25 C24 C27 120.8(6)
C26 C25 C24 120.0
C26 C25 H25A 120.0
C24 C25 H25A 120.0
C25 C26 C21 120.0
C25 C26 C29 119.2(4)
C21 C26 C29 120.8(4)
C24 C27 H27A 109.5
C24 C27 H27B 109.5
H27A C27 H27B 109.5
C24 C27 H27C 109.5
H27A C27 H27C 109.5
H27B C27 H27C 109.5
C22 C28 H28A 109.5
C22 C28 H28B 109.5
H28A C28 H28B 109.5
C22 C28 H28C 109.5
H28A C28 H28C 109.5
H28B C28 H28C 109.5
C26 C29 H29A 109.5
C26 C29 H29B 109.5
H29A C29 H29B 109.5
C26 C29 H29C 109.5
H29A C29 H29C 109.5
H29B C29 H29C 109.5
C32 C31 C36 120.0
C32 C31 P5 116.9(3)
C36 C31 P5 123.0(3)
C33 C32 C31 120.0
C33 C32 H32A 120.0
C31 C32 H32A 120.0
C32 C33 C34 120.0
C32 C33 H33A 120.0
C34 C33 H33A 120.0
C35 C34 C33 120.0
C35 C34 H34A 120.0
C33 C34 H34A 120.0
C34 C35 C36 120.0
C34 C35 H35A 120.0
C36 C35 H35A 120.0
C35 C36 C31 120.0
C35 C36 H36A 120.0
C31 C36 H36A 120.0
C42 C41 C46 120.0
C42 C41 P5 123.5(3)
C46 C41 P5 116.5(3)
C41 C42 C43 120.0
C41 C42 H42A 120.0
C43 C42 H42A 120.0
C44 C43 C42 120.0
C44 C43 H43A 120.0
C42 C43 H43A 120.0
C43 C44 C45 120.0
C43 C44 H44A 120.0
C45 C44 H44A 120.0
C44 C45 C46 120.0
C44 C45 H45A 120.0
C46 C45 H45A 120.0
C45 C46 C41 120.0
C45 C46 H46A 120.0
C41 C46 H46A 120.0
C52 C51 C56 120.0
C52 C51 P5 118.4(3)
C56 C51 P5 121.6(3)
C53 C52 C51 120.0
C53 C52 H52A 120.0
C51 C52 H52A 120.0
C52 C53 C54 120.0
C52 C53 H53A 120.0
C54 C53 H53A 120.0
C55 C54 C53 120.0
C55 C54 H54A 120.0
C53 C54 H54A 120.0
C54 C55 C56 120.0
C54 C55 H55A 120.0
C56 C55 H55A 120.0
C55 C56 C51 120.0
C55 C56 H56A 120.0
C51 C56 H56A 120.0
C62 C61 C66 120.0
C62 C61 P3 117.9(3)
C66 C61 P3 122.1(3)
C61 C62 C63 120.0
C61 C62 H62A 120.0
C63 C62 H62A 120.0
C64 C63 C62 120.0
C64 C63 H63A 120.0
C62 C63 H63A 120.0
C65 C64 C63 120.0
C65 C64 H64A 120.0
C63 C64 H64A 120.0
C64 C65 C66 120.0
C64 C65 H65A 120.0
C66 C65 H65A 120.0
C65 C66 C61 120.0
C65 C66 H66A 120.0
C61 C66 H66A 120.0
C72 C71 C76 120.0
C72 C71 P3 121.5(3)
C76 C71 P3 118.4(3)
C71 C72 C73 120.0
C71 C72 H72A 120.0
C73 C72 H72A 120.0
C74 C73 C72 120.0
C74 C73 H73A 120.0
C72 C73 H73A 120.0
C73 C74 C75 120.0
C73 C74 H74A 120.0
C75 C74 H74A 120.0
C74 C75 C76 120.0
C74 C75 H75A 120.0
C76 C75 H75A 120.0
C75 C76 C71 120.0
C75 C76 H76A 120.0
C71 C76 H76A 120.0
C82 C81 C86 120.0
C82 C81 P3 124.2(3)
C86 C81 P3 115.8(3)
C81 C82 C83 120.0
C81 C82 H82A 120.0
C83 C82 H82A 120.0
C84 C83 C82 120.0
C84 C83 H83A 120.0
C82 C83 H83A 120.0
C83 C84 C85 120.0
C83 C84 H84A 120.0
C85 C84 H84A 120.0
C84 C85 C86 120.0
C84 C85 H85A 120.0
C86 C85 H85A 120.0
C85 C86 C81 120.0
C85 C86 H86A 120.0
C81 C86 H86A 120.0
C5 O1 C6 109.8
O1 C5 C4 106.7
O1 C5 H5A 110.4
C4 C5 H5A 110.4
O1 C5 H5B 110.4
C4 C5 H5B 110.4
H5A C5 H5B 108.6
C5 C4 C3 101.9
C5 C4 H4A 111.4
C3 C4 H4A 111.4
C5 C4 H4B 111.4
C3 C4 H4B 111.4
H4A C4 H4B 109.3
C6 C3 C4 101.9
C6 C3 H3A 111.4
C4 C3 H3A 111.4
C6 C3 H3B 111.4
C4 C3 H3B 111.4
H3A C3 H3B 109.3
O1 C6 C3 106.7
O1 C6 H6A 110.4
C3 C6 H6A 110.4
O1 C6 H6B 110.4
C3 C6 H6B 110.4
H6A C6 H6B 108.6
C3A O1A C6A 109.8
O1A C3A C4A 106.7
O1A C3A H3A1 110.4
C4A C3A H3A1 110.4
O1A C3A H3A2 110.4
C4A C3A H3A2 110.4
H3A1 C3A H3A2 108.6
C3A C4A C5A 101.9
C3A C4A H4A1 111.4
C5A C4A H4A1 111.4
C3A C4A H4A2 111.4
C5A C4A H4A2 111.4
H4A1 C4A H4A2 109.2
C6A C5A C4A 101.9
C6A C5A H5A1 111.4
C4A C5A H5A1 111.4
C6A C5A H5A2 111.4
C4A C5A H5A2 111.4
H5A1 C5A H5A2 109.3
O1A C6A C5A 106.8
O1A C6A H6A1 110.4
C5A C6A H6A1 110.4
O1A C6A H6A2 110.4
C5A C6A H6A2 110.4
H6A1 C6A H6A2 108.6

loop_
_geom_bond_atom_site_label_1
_geom_bond_atom_site_label_2
_geom_bond_distance
Pd1 P4 2.1169(18)
Pd1 P3 2.403(2)
Pd1 P5 2.417(2)
Pd1 Br1 2.7242(10)
N1 C1 1.392(8)
N1 C11 1.444(6)
N1 P4 1.674(5)
C1 C2 1.303(9)
C1 H1A 0.9500
N2 C2 1.400(8)
N2 C21 1.425(6)
N2 P4 1.669(5)
C2 H2A 0.9500
P3 C61 1.840(4)
P3 C81 1.842(3)
P3 C71 1.847(4)
P5 C51 1.836(4)
P5 C41 1.839(4)
P5 C31 1.841(4)
C11 C12 1.3900
C11 C16 1.3900
C12 C13 1.3900
C12 C17 1.511(9)
C13 C14 1.3900
C13 H13A 0.9500
C14 C15 1.3900
C14 C18 1.514(9)
C15 C16 1.3900
C15 H15A 0.9500
C16 C19 1.516(8)
C17 H17A 0.9800
C17 H17B 0.9800
C17 H17C 0.9800
C18 H18A 0.9800
C18 H18B 0.9800
C18 H18C 0.9800
C19 H19A 0.9800
C19 H19B 0.9800
C19 H19C 0.9800
C21 C22 1.3900
C21 C26 1.3900
C22 C23 1.3900
C22 C28 1.520(9)
C23 C24 1.3900
C23 H23A 0.9500
C24 C25 1.3900
C24 C27 1.515(8)
C25 C26 1.3900
C25 H25A 0.9500
C26 C29 1.529(8)
C27 H27A 0.9800
C27 H27B 0.9800
C27 H27C 0.9800
C28 H28A 0.9800
C28 H28B 0.9800
C28 H28C 0.9800
C29 H29A 0.9800
C29 H29B 0.9800
C29 H29C 0.9800
C31 C32 1.3900
C31 C36 1.3900
C32 C33 1.3900
C32 H32A 0.9500
C33 C34 1.3900
C33 H33A 0.9500
C34 C35 1.3900
C34 H34A 0.9500
C35 C36 1.3900
C35 H35A 0.9500
C36 H36A 0.9500
C41 C42 1.3900
C41 C46 1.3900
C42 C43 1.3900
C42 H42A 0.9500
C43 C44 1.3900
C43 H43A 0.9500
C44 C45 1.3900
C44 H44A 0.9500
C45 C46 1.3900
C45 H45A 0.9500
C46 H46A 0.9500
C51 C52 1.3900
C51 C56 1.3900
C52 C53 1.3900
C52 H52A 0.9500
C53 C54 1.3900
C53 H53A 0.9500
C54 C55 1.3900
C54 H54A 0.9500
C55 C56 1.3900
C55 H55A 0.9500
C56 H56A 0.9500
C61 C62 1.3900
C61 C66 1.3900
C62 C63 1.3900
C62 H62A 0.9500
C63 C64 1.3900
C63 H63A 0.9500
C64 C65 1.3900
C64 H64A 0.9500
C65 C66 1.3900
C65 H65A 0.9500
C66 H66A 0.9500
C71 C72 1.3900
C71 C76 1.3900
C72 C73 1.3900
C72 H72A 0.9500
C73 C74 1.3900
C73 H73A 0.9500
C74 C75 1.3900
C74 H74A 0.9500
C75 C76 1.3900
C75 H75A 0.9500
C76 H76A 0.9500
C81 C82 1.3900
C81 C86 1.3900
C82 C83 1.3900
C82 H82A 0.9500
C83 C84 1.3900
C83 H83A 0.9500
C84 C85 1.3900
C84 H84A 0.9500
C85 C86 1.3900
C85 H85A 0.9500
C86 H86A 0.9500
O1 C5 1.4340
O1 C6 1.4354
C5 C4 1.5221
C5 H5A 0.9900
C5 H5B 0.9900
C4 C3 1.5400
C4 H4A 0.9900
C4 H4B 0.9900
C3 C6 1.5217
C3 H3A 0.9900
C3 H3B 0.9900
C6 H6A 0.9900
C6 H6B 0.9900
O1A C3A 1.4343
O1A C6A 1.4348
C3A C4A 1.5215
C3A H3A1 0.9900
C3A H3A2 0.9900
C4A C5A 1.5398
C4A H4A1 0.9900
C4A H4A2 0.9900
C5A C6A 1.5213
C5A H5A1 0.9900
C5A H5A2 0.9900
C6A H6A1 0.9900
C6A H6A2 0.9900

loop_
_geom_torsion_atom_site_label_1
_geom_torsion_atom_site_label_2
_geom_torsion_atom_site_label_3
_geom_torsion_atom_site_label_4
_geom_torsion
C11 N1 C1 C2 -178.0(6)
P4 N1 C1 C2 0.6(9)
N1 C1 C2 N2 -0.7(9)
C21 N2 C2 C1 178.9(6)
P4 N2 C2 C1 0.5(8)
P4 Pd1 P3 C61 175.71(19)
P5 Pd1 P3 C61 31.1(2)
Br1 Pd1 P3 C61 -66.0(2)
P4 Pd1 P3 C81 55.89(18)
P5 Pd1 P3 C81 -88.69(17)
Br1 Pd1 P3 C81 174.14(16)
P4 Pd1 P3 C71 -64.32(19)
P5 Pd1 P3 C71 151.10(17)
Br1 Pd1 P3 C71 53.92(17)
C2 N2 P4 N1 -0.1(5)
C21 N2 P4 N1 -178.3(5)
C2 N2 P4 Pd1 179.7(4)
C21 N2 P4 Pd1 1.4(7)
C1 N1 P4 N2 -0.3(5)
C11 N1 P4 N2 178.3(5)
C1 N1 P4 Pd1 179.9(4)
C11 N1 P4 Pd1 -1.5(7)
P3 Pd1 P4 N2 -84.3(3)
P5 Pd1 P4 N2 59.2(3)
Br1 Pd1 P4 N2 166.2(3)
P3 Pd1 P4 N1 95.4(3)
P5 Pd1 P4 N1 -121.1(3)
Br1 Pd1 P4 N1 -14.1(3)
P4 Pd1 P5 C51 -82.9(2)
P3 Pd1 P5 C51 61.8(2)
Br1 Pd1 P5 C51 160.1(2)
P4 Pd1 P5 C41 153.7(2)
P3 Pd1 P5 C41 -61.6(2)
Br1 Pd1 P5 C41 36.7(2)
P4 Pd1 P5 C31 36.0(2)
P3 Pd1 P5 C31 -179.25(18)
Br1 Pd1 P5 C31 -80.96(18)
C1 N1 C11 C12 -99.1(6)
P4 N1 C11 C12 82.3(5)
C1 N1 C11 C16 78.5(7)
P4 N1 C11 C16 -100.0(5)
C16 C11 C12 C13 0.0
N1 C11 C12 C13 177.7(5)
C16 C11 C12 C17 -177.5(6)
N1 C11 C12 C17 0.2(6)
C11 C12 C13 C14 0.0
C17 C12 C13 C14 177.5(6)
C12 C13 C14 C15 0.0
C12 C13 C14 C18 -178.6(7)
C13 C14 C15 C16 0.0
C18 C14 C15 C16 178.6(7)
C14 C15 C16 C11 0.0
C14 C15 C16 C19 -177.8(6)
C12 C11 C16 C15 0.0
N1 C11 C16 C15 -177.7(5)
C12 C11 C16 C19 177.8(6)
N1 C11 C16 C19 0.1(6)
C2 N2 C21 C22 85.3(6)
P4 N2 C21 C22 -96.6(5)
C2 N2 C21 C26 -92.1(6)
P4 N2 C21 C26 86.0(5)
C26 C21 C22 C23 0.0
N2 C21 C22 C23 -177.4(4)
C26 C21 C22 C28 179.3(6)
N2 C21 C22 C28 1.9(6)
C21 C22 C23 C24 0.0
C28 C22 C23 C24 -179.3(6)
C22 C23 C24 C25 0.0
C22 C23 C24 C27 180.0(5)
C23 C24 C25 C26 0.0
C27 C24 C25 C26 -180.0(5)
C24 C25 C26 C21 0.0
C24 C25 C26 C29 178.3(5)
C22 C21 C26 C25 0.0
N2 C21 C26 C25 177.4(4)
C22 C21 C26 C29 -178.3(5)
N2 C21 C26 C29 -0.9(5)
C51 P5 C31 C32 177.5(3)
C41 P5 C31 C32 -78.3(3)
Pd1 P5 C31 C32 47.2(3)
C51 P5 C31 C36 1.6(3)
C41 P5 C31 C36 105.8(3)
Pd1 P5 C31 C36 -128.8(2)
C36 C31 C32 C33 0.0
P5 C31 C32 C33 -176.1(3)
C31 C32 C33 C34 0.0
C32 C33 C34 C35 0.0
C33 C34 C35 C36 0.0
C34 C35 C36 C31 0.0
C32 C31 C36 C35 0.0
P5 C31 C36 C35 175.8(3)
C51 P5 C41 C42 106.3(3)
C31 P5 C41 C42 1.8(4)
Pd1 P5 C41 C42 -120.2(3)
C51 P5 C41 C46 -73.1(3)
C31 P5 C41 C46 -177.6(3)
Pd1 P5 C41 C46 60.4(3)
C46 C41 C42 C43 0.0
P5 C41 C42 C43 -179.4(4)
C41 C42 C43 C44 0.0
C42 C43 C44 C45 0.0
C43 C44 C45 C46 0.0
C44 C45 C46 C41 0.0
C42 C41 C46 C45 0.0
P5 C41 C46 C45 179.4(4)
C41 P5 C51 C52 160.9(3)
C31 P5 C51 C52 -93.2(3)
Pd1 P5 C51 C52 30.5(3)
C41 P5 C51 C56 -20.2(3)
C31 P5 C51 C56 85.6(3)
Pd1 P5 C51 C56 -150.7(2)
C56 C51 C52 C53 0.0
P5 C51 C52 C53 178.9(4)
C51 C52 C53 C54 0.0
C52 C53 C54 C55 0.0
C53 C54 C55 C56 0.0
C54 C55 C56 C51 0.0
C52 C51 C56 C55 0.0
P5 C51 C56 C55 -178.8(4)
C81 P3 C61 C62 -164.0(3)
C71 P3 C61 C62 -56.6(3)
Pd1 P3 C61 C62 71.1(3)
C81 P3 C61 C66 16.7(3)
C71 P3 C61 C66 124.1(3)
Pd1 P3 C61 C66 -108.2(3)
C66 C61 C62 C63 0.0
P3 C61 C62 C63 -179.4(4)
C61 C62 C63 C64 0.0
C62 C63 C64 C65 0.0
C63 C64 C65 C66 0.0
C64 C65 C66 C61 0.0
C62 C61 C66 C65 0.0
P3 C61 C66 C65 179.3(4)
C61 P3 C71 C72 -38.3(3)
C81 P3 C71 C72 65.8(3)
Pd1 P3 C71 C72 -170.26(19)
C61 P3 C71 C76 139.2(3)
C81 P3 C71 C76 -116.7(3)
Pd1 P3 C71 C76 7.3(3)
C76 C71 C72 C73 0.0
P3 C71 C72 C73 177.5(3)
C71 C72 C73 C74 0.0
C72 C73 C74 C75 0.0
C73 C74 C75 C76 0.0
C74 C75 C76 C71 0.0
C72 C71 C76 C75 0.0
P3 C71 C76 C75 -177.6(3)
C61 P3 C81 C82 91.7(3)
C71 P3 C81 C82 -10.7(3)
Pd1 P3 C81 C82 -136.9(2)
C61 P3 C81 C86 -86.0(3)
C71 P3 C81 C86 171.6(3)
Pd1 P3 C81 C86 45.4(3)
C86 C81 C82 C83 0.0
P3 C81 C82 C83 -177.6(3)
C81 C82 C83 C84 0.0
C82 C83 C84 C85 0.0
C83 C84 C85 C86 0.0
C84 C85 C86 C81 0.0
C82 C81 C86 C85 0.0
P3 C81 C86 C85 177.8(3)
C6 O1 C5 C4 -11.7
O1 C5 C4 C3 29.6
C5 C4 C3 C6 -35.2
C5 O1 C6 C3 -11.7
C4 C3 C6 O1 29.6
C6A O1A C3A C4A -11.7
O1A C3A C4A C5A 29.6
C3A C4A C5A C6A -35.2
C3A O1A C6A C5A -11.7
C4A C5A C6A O1A 29.6
